data_4312058
loop_
_publ_author_name
'Jean-Pierre Costes'
'Ghenadie Novitchi'
'Sergiu Shova'
'Fran\,coise Dahan'
'Bruno Donnadieu'
'Jean-Pierre Tuchagues'

_publ_contact_author
;
       Dr Jean-Pierre Costes
       Laboratoire de Chimie de Coordination du CNRS
       205 Route de Narbonne
       31077 Toulouse Cedex 4
       France
;
_publ_contact_author_email costes@lcc-toulouse.fr
_publ_contact_author_fax '(33) 0561553003'
_publ_contact_author_phone '(33) 0561333152'
_publ_section_title
;
 Synthesis, Structure, and Magnetic Properties of Heterometallic
 Dicyanamide-Bridged Cu-Na and Cu-Gd One-Dimensional Polymers
;
_journal_name_full 'Inorganic Chemistry'
_journal_page_first 7792
_journal_page_last 7799
_journal_paper_doi 10.1021/ic048942i
_journal_volume 43
_journal_year 2004
_chemical_formula_moiety 'C40 H38 Cu2 N10 Na2 O9'
_chemical_formula_sum 'C40 H38 Cu2 N10 Na2 O9'
_chemical_formula_weight 975.86
_chemical_name_systematic
;
 ?
;
_space_group_IT_number 61
_symmetry_cell_setting orthorhombic
_symmetry_space_group_name_Hall '-P 2ac 2ab'
_symmetry_space_group_name_H-M 'P b c a'
_atom_sites_solution_hydrogens geom
_atom_sites_solution_primary direct
_atom_sites_solution_secondary difmap
_audit_creation_method SHELXL-97
_cell_angle_alpha 90.00
_cell_angle_beta 90.00
_cell_angle_gamma 90.00
_cell_formula_units_Z 8
_cell_length_a 21.5284(17)
_cell_length_b 17.046(2)
_cell_length_c 22.928(2)
_cell_measurement_reflns_used 25
_cell_measurement_temperature 293(2)
_cell_measurement_theta_max 18.0
_cell_measurement_theta_min 12.0
_cell_volume 8414.0(14)
_computing_cell_refinement CAD4-EXPRESS
_computing_data_collection CAD4-EXPRESS
_computing_data_reduction 'MolEN (Fair, 1990)'
_computing_molecular_graphics 'ZORTEP (Zsolnai, 1996)'
_computing_structure_refinement 'SHELXL-97 (Sheldrick, 1997)'
_computing_structure_solution 'SHELXS-97 (Sheldrick, 1990)'
_diffrn_ambient_temperature 293(2)
_diffrn_measured_fraction_theta_full 1.00
_diffrn_measured_fraction_theta_max 1.00
_diffrn_measurement_device_type 'Enraf-Nonius CAD4'
_diffrn_measurement_method Omega-2Theta
_diffrn_radiation_monochromator graphite
_diffrn_radiation_source 'fine-focus sealed tube'
_diffrn_radiation_type MoK\a
_diffrn_radiation_wavelength 0.71073
_diffrn_reflns_av_R_equivalents 0.0000
_diffrn_reflns_av_sigmaI/netI 0.0455
_diffrn_reflns_limit_h_max 26
_diffrn_reflns_limit_h_min 0
_diffrn_reflns_limit_k_max 20
_diffrn_reflns_limit_k_min 0
_diffrn_reflns_limit_l_max 28
_diffrn_reflns_limit_l_min 0
_diffrn_reflns_number 8245
_diffrn_reflns_theta_full 25.97
_diffrn_reflns_theta_max 25.97
_diffrn_reflns_theta_min 1.76
_diffrn_standards_decay_% -0.1
_diffrn_standards_interval_time 120
_diffrn_standards_number 3
_exptl_absorpt_coefficient_mu 1.100
_exptl_absorpt_correction_T_max 0.9998
_exptl_absorpt_correction_T_min 0.8688
_exptl_absorpt_correction_type psi-scan
_exptl_crystal_colour Dark-red
_exptl_crystal_density_diffrn 1.541
_exptl_crystal_density_method 'not measured'
_exptl_crystal_description Parallelepiped
_exptl_crystal_F_000 4000
_exptl_crystal_size_max 0.50
_exptl_crystal_size_mid 0.45
_exptl_crystal_size_min 0.40
_refine_diff_density_max 0.218
_refine_diff_density_min -0.226
_refine_diff_density_rms 0.050
_refine_ls_extinction_method none
_refine_ls_goodness_of_fit_ref 0.924
_refine_ls_hydrogen_treatment mixed
_refine_ls_matrix_type full
_refine_ls_number_parameters 576
_refine_ls_number_reflns 8245
_refine_ls_number_restraints 0
_refine_ls_restrained_S_all 0.924
_refine_ls_R_factor_all 0.0751
_refine_ls_R_factor_gt 0.0301
_refine_ls_shift/su_max 0.001
_refine_ls_shift/su_mean 0.000
_refine_ls_structure_factor_coef Fsqd
_refine_ls_weighting_details 'calc w=1/[\s^2^(Fo^2^)+(0.0391P)^2^+0.0000P] where P=(Fo^2^+2Fc^2^)/3'
_refine_ls_weighting_scheme calc
_refine_ls_wR_factor_gt 0.0678
_refine_ls_wR_factor_ref 0.0808
_reflns_number_gt 4792
_reflns_number_total 8245
_reflns_threshold_expression >2sigma(I)
_cod_data_source_file ic048942isi20040803_080100_1.cif
_cod_data_source_block 1
_cod_depositor_comments
;
The following automatic conversions were performed:

'_exptl_absorpt_correction_type' tag value 'Psi-scans' was replaced
with 'psi-scan' value.

Automatic conversion script
Id: cif_fix_values 1646 2011-03-28 12:23:43Z adriana 
;
_cod_original_cell_volume 8414.0(15)
_cod_database_code 4312058

loop_
_symmetry_equiv_pos_as_xyz
'x, y, z'
'x+1/2, -y+1/2, -z'
'-x, y+1/2, -z+1/2'
'-x+1/2, -y, z+1/2'
'-x, -y, -z'
'-x-1/2, y-1/2, z'
'x, -y-1/2, z-1/2'
'x-1/2, y, -z-1/2'

loop_
_atom_site_label
_atom_site_type_symbol
_atom_site_fract_x
_atom_site_fract_y
_atom_site_fract_z
_atom_site_U_iso_or_equiv
_atom_site_adp_type
_atom_site_occupancy
_atom_site_symmetry_multiplicity
_atom_site_calc_flag
_atom_site_refinement_flags
_atom_site_disorder_assembly
_atom_site_disorder_group
Cu1 Cu 0.040885(14) 0.493311(17) 0.233768(12) 0.03583(8) Uani 1 1 d . . .
Na1 Na 0.10147(5) 0.56082(6) 0.35702(4) 0.0496(3) Uani 1 1 d . . .
O1 O 0.10585(8) 0.56218(10) 0.25527(7) 0.0448(4) Uani 1 1 d . . .
O2 O 0.02845(8) 0.47744(10) 0.31460(7) 0.0417(4) Uani 1 1 d . . .
O3 O 0.18458(9) 0.65588(12) 0.30392(9) 0.0633(6) Uani 1 1 d . . .
O4 O 0.03989(9) 0.45780(11) 0.42582(7) 0.0531(5) Uani 1 1 d . . .
N1 N 0.05525(10) 0.50353(12) 0.15157(8) 0.0407(5) Uani 1 1 d . . .
N2 N -0.03070(10) 0.43106(12) 0.21159(9) 0.0412(5) Uani 1 1 d . . .
C1 C 0.14147(11) 0.60276(14) 0.21952(11) 0.0368(6) Uani 1 1 d . . .
C2 C 0.18518(12) 0.65487(15) 0.24409(12) 0.0439(6) Uani 1 1 d . . .
C3 C 0.22370(12) 0.69803(16) 0.20948(13) 0.0512(7) Uani 1 1 d . . .
H3 H 0.2533 0.7303 0.2266 0.056 Uiso 1 1 calc R . .
C4 C 0.21946(13) 0.69462(16) 0.14914(13) 0.0526(7) Uani 1 1 d . . .
H4 H 0.2452 0.7256 0.1261 0.058 Uiso 1 1 calc R . .
C5 C 0.17753(12) 0.64586(15) 0.12392(13) 0.0470(7) Uani 1 1 d . . .
H5 H 0.1750 0.6432 0.0835 0.052 Uiso 1 1 calc R . .
C6 C 0.13776(11) 0.59929(14) 0.15820(11) 0.0396(6) Uani 1 1 d . . .
C7 C 0.09438(13) 0.54903(15) 0.12760(11) 0.0438(6) Uani 1 1 d . . .
H7 H 0.0952 0.5502 0.0871 0.048 Uiso 1 1 calc R . .
C8 C 0.01675(13) 0.45025(16) 0.11611(11) 0.0512(7) Uani 1 1 d . . .
H8A H 0.0394 0.4021 0.1085 0.056 Uiso 1 1 calc R . .
H8B H 0.0072 0.4748 0.0790 0.056 Uiso 1 1 calc R . .
C9 C -0.04322(13) 0.43158(17) 0.14841(11) 0.0499(7) Uani 1 1 d . . .
H9A H -0.0745 0.4708 0.1394 0.055 Uiso 1 1 calc R . .
H9B H -0.0588 0.3807 0.1363 0.055 Uiso 1 1 calc R . .
C10 C 0.21932(15) 0.71499(19) 0.33144(13) 0.0706(10) Uani 1 1 d . . .
H10A H 0.2156 0.7097 0.3730 0.078 Uiso 1 1 calc R . .
H10B H 0.2039 0.7654 0.3197 0.078 Uiso 1 1 calc R . .
H10C H 0.2622 0.7102 0.3204 0.078 Uiso 1 1 calc R . .
C11 C -0.01418(12) 0.43181(14) 0.33950(11) 0.0394(6) Uani 1 1 d . . .
C12 C -0.00972(12) 0.42063(15) 0.40043(10) 0.0399(6) Uani 1 1 d . . .
C13 C -0.05223(12) 0.37517(16) 0.42897(12) 0.0486(7) Uani 1 1 d . . .
H13 H -0.0486 0.3681 0.4690 0.054 Uiso 1 1 calc R . .
C14 C -0.10093(13) 0.33914(16) 0.39929(13) 0.0546(8) Uani 1 1 d . . .
H14 H -0.1302 0.3095 0.4194 0.060 Uiso 1 1 calc R . .
C15 C -0.10508(12) 0.34792(16) 0.34062(13) 0.0495(7) Uani 1 1 d . . .
H15 H -0.1375 0.3237 0.3208 0.054 Uiso 1 1 calc R . .
C16 C -0.06134(11) 0.39300(14) 0.30857(11) 0.0378(6) Uani 1 1 d . . .
C17 C -0.06745(12) 0.39569(14) 0.24663(12) 0.0419(6) Uani 1 1 d . . .
H17 H -0.1011 0.3694 0.2303 0.046 Uiso 1 1 calc R . .
C18 C 0.05940(14) 0.43059(18) 0.48140(11) 0.0613(8) Uani 1 1 d . . .
H18A H 0.0941 0.4613 0.4945 0.067 Uiso 1 1 calc R . .
H18B H 0.0715 0.3765 0.4786 0.067 Uiso 1 1 calc R . .
H18C H 0.0258 0.4355 0.5087 0.067 Uiso 1 1 calc R . .
Cu2 Cu 0.313740(14) 0.535095(19) 0.224521(14) 0.04167(9) Uani 1 1 d . . .
Na2 Na 0.26714(5) 0.49648(6) 0.36153(5) 0.0526(3) Uani 1 1 d . . .
O5 O 0.33877(8) 0.56433(11) 0.30061(8) 0.0507(5) Uani 1 1 d . . .
O6 O 0.25482(9) 0.46970(11) 0.26180(7) 0.0510(5) Uani 1 1 d . . .
O7 O 0.35623(9) 0.58755(12) 0.41121(8) 0.0589(5) Uani 1 1 d . . .
O8 O 0.18151(8) 0.39585(11) 0.33009(8) 0.0515(5) Uani 1 1 d . . .
N3 N 0.37773(11) 0.59430(13) 0.18612(10) 0.0514(6) Uani 1 1 d . . .
N4 N 0.29137(10) 0.50327(13) 0.14724(9) 0.0462(5) Uani 1 1 d . . .
C19 C 0.38740(11) 0.60688(14) 0.31505(11) 0.0391(6) Uani 1 1 d . . .
C20 C 0.39812(13) 0.62233(16) 0.37424(13) 0.0505(7) Uani 1 1 d . . .
C21 C 0.44792(13) 0.66631(16) 0.39218(13) 0.0535(7) Uani 1 1 d . . .
H21 H 0.4535 0.6763 0.4317 0.059 Uiso 1 1 calc R . .
C22 C 0.49051(14) 0.69643(17) 0.35167(14) 0.0592(8) Uani 1 1 d . . .
H22 H 0.5242 0.7260 0.3642 0.065 Uiso 1 1 calc R . .
C23 C 0.48196(13) 0.68184(16) 0.29355(14) 0.0543(8) Uani 1 1 d . . .
H23 H 0.5104 0.7013 0.2667 0.060 Uiso 1 1 calc R . .
C24 C 0.43015(11) 0.63733(14) 0.27357(13) 0.0435(6) Uani 1 1 d . . .
C25 C 0.42387(12) 0.62800(15) 0.21193(13) 0.0485(7) Uani 1 1 d . . .
H25 H 0.4555 0.6478 0.1885 0.053 Uiso 1 1 calc R . .
C26 C 0.37387(14) 0.59447(19) 0.12267(13) 0.0655(9) Uani 1 1 d . . .
H26A H 0.4145 0.5828 0.1066 0.072 Uiso 1 1 calc R . .
H26B H 0.3619 0.6464 0.1095 0.072 Uiso 1 1 calc R . .
C27 C 0.32864(14) 0.53668(19) 0.10075(13) 0.0625(8) Uani 1 1 d . . .
H27A H 0.3015 0.5619 0.0727 0.069 Uiso 1 1 calc R . .
H27B H 0.3507 0.4949 0.0808 0.069 Uiso 1 1 calc R . .
C28 C 0.37009(15) 0.58823(19) 0.47139(13) 0.0681(9) Uani 1 1 d . . .
H28A H 0.3373 0.5627 0.4925 0.075 Uiso 1 1 calc R . .
H28B H 0.3740 0.6415 0.4846 0.075 Uiso 1 1 calc R . .
H28C H 0.4084 0.5609 0.4781 0.075 Uiso 1 1 calc R . .
C29 C 0.21485(12) 0.42368(14) 0.23532(12) 0.0424(6) Uani 1 1 d . . .
C30 C 0.17303(12) 0.38162(14) 0.27177(12) 0.0454(7) Uani 1 1 d . . .
C31 C 0.12879(13) 0.33169(15) 0.24934(13) 0.0505(7) Uani 1 1 d . . .
H31 H 0.1010 0.3060 0.2738 0.056 Uiso 1 1 calc R . .
C32 C 0.12663(13) 0.32047(15) 0.18926(13) 0.0527(7) Uani 1 1 d . . .
H32 H 0.0980 0.2854 0.1737 0.058 Uiso 1 1 calc R . .
C33 C 0.16536(14) 0.35957(16) 0.15312(14) 0.0561(8) Uani 1 1 d . . .
H33 H 0.1621 0.3520 0.1131 0.062 Uiso 1 1 calc R . .
C34 C 0.21022(12) 0.41117(15) 0.17495(12) 0.0447(7) Uani 1 1 d . . .
C35 C 0.24939(14) 0.45193(16) 0.13450(12) 0.0510(7) Uani 1 1 d . . .
H35 H 0.2440 0.4403 0.0952 0.056 Uiso 1 1 calc R . .
C36 C 0.14830(14) 0.34700(16) 0.36976(13) 0.0602(8) Uani 1 1 d . . .
H36A H 0.1580 0.3621 0.4091 0.066 Uiso 1 1 calc R . .
H36B H 0.1600 0.2933 0.3637 0.066 Uiso 1 1 calc R . .
H36C H 0.1045 0.3527 0.3632 0.066 Uiso 1 1 calc R . .
N5 N 0.22280(12) 0.64602(16) 0.50364(10) 0.0607(7) Uani 1 1 d . . .
C37 C 0.20436(14) 0.6017(2) 0.46120(14) 0.0570(8) Uani 1 1 d . . .
N6 N 0.18761(12) 0.55767(16) 0.42622(12) 0.0626(7) Uani 1 1 d . . .
C38 C 0.24257(15) 0.7177(2) 0.49537(12) 0.0557(8) Uani 1 1 d . . .
N7 N 0.26209(14) 0.77957(17) 0.49329(11) 0.0730(8) Uani 1 1 d . . .
N8 N 0.01121(12) 0.77336(14) 0.46093(11) 0.0610(7) Uani 1 1 d . . .
C39 C 0.03028(14) 0.71889(19) 0.42555(15) 0.0620(8) Uani 1 1 d . . .
N9 N 0.04101(12) 0.66872(16) 0.39494(12) 0.0666(7) Uani 1 1 d . . .
C40 C 0.05028(14) 0.82871(18) 0.47663(11) 0.0496(7) Uani 1 1 d . . .
N10 N 0.07890(13) 0.88104(16) 0.49139(10) 0.0631(7) Uani 1 1 d . . .
O9 O 0.30141(13) 0.40733(15) 0.43031(12) 0.0742(7) Uani 1 1 d . . .
H9C H 0.2705(17) 0.372(2) 0.4436(17) 0.115(15) Uiso 1 1 d . . .
H9D H 0.3319(18) 0.401(2) 0.4569(19) 0.129(17) Uiso 1 1 d . . .

loop_
_atom_site_aniso_label
_atom_site_aniso_U_11
_atom_site_aniso_U_22
_atom_site_aniso_U_33
_atom_site_aniso_U_23
_atom_site_aniso_U_13
_atom_site_aniso_U_12
Cu1 0.03853(17) 0.03963(17) 0.02933(15) -0.00089(13) -0.00319(13) -0.00693(13)
Na1 0.0497(6) 0.0564(7) 0.0427(6) -0.0071(5) -0.0053(5) -0.0078(5)
O1 0.0507(11) 0.0472(10) 0.0365(9) -0.0003(8) -0.0005(8) -0.0168(9)
O2 0.0476(11) 0.0506(11) 0.0268(8) -0.0019(8) -0.0058(8) -0.0150(8)
O3 0.0701(14) 0.0692(14) 0.0507(12) 0.0021(11) -0.0061(11) -0.0349(11)
O4 0.0580(12) 0.0706(13) 0.0306(9) 0.0010(9) -0.0013(9) -0.0067(11)
N1 0.0512(13) 0.0400(12) 0.0310(10) -0.0018(10) -0.0017(10) -0.0015(11)
N2 0.0485(13) 0.0368(12) 0.0385(12) -0.0061(10) -0.0077(10) -0.0035(10)
C1 0.0367(14) 0.0371(13) 0.0365(14) 0.0083(11) -0.0030(11) -0.0018(11)
C2 0.0406(15) 0.0434(15) 0.0477(16) 0.0035(12) -0.0024(13) -0.0098(12)
C3 0.0432(16) 0.0406(15) 0.070(2) 0.0031(14) 0.0021(15) -0.0090(13)
C4 0.0517(18) 0.0430(16) 0.063(2) 0.0150(14) 0.0131(15) 0.0021(14)
C5 0.0428(16) 0.0485(16) 0.0497(16) 0.0065(13) 0.0012(13) 0.0026(13)
C6 0.0376(14) 0.0350(14) 0.0460(15) 0.0094(12) 0.0004(12) 0.0029(12)
C7 0.0587(17) 0.0438(15) 0.0290(13) -0.0028(12) -0.0056(13) 0.0062(13)
C8 0.0550(17) 0.0598(18) 0.0389(15) -0.0062(14) -0.0105(13) -0.0016(15)
C9 0.0518(17) 0.0617(18) 0.0362(14) -0.0098(13) -0.0119(13) -0.0050(15)
C10 0.086(2) 0.072(2) 0.0536(19) -0.0074(17) -0.0102(18) -0.0354(19)
C11 0.0410(14) 0.0383(14) 0.0389(14) 0.0013(12) 0.0055(12) 0.0013(12)
C12 0.0413(15) 0.0457(15) 0.0327(13) 0.0009(11) 0.0042(12) 0.0026(12)
C13 0.0502(17) 0.0551(17) 0.0406(15) 0.0015(13) 0.0133(13) 0.0050(14)
C14 0.0457(17) 0.0476(17) 0.070(2) 0.0082(15) 0.0277(16) -0.0006(14)
C15 0.0420(16) 0.0497(17) 0.0567(18) -0.0080(14) 0.0077(14) -0.0089(13)
C16 0.0362(14) 0.0294(13) 0.0476(15) -0.0002(11) 0.0080(12) 0.0002(11)
C17 0.0348(14) 0.0350(14) 0.0558(17) -0.0049(12) -0.0053(12) -0.0051(11)
C18 0.069(2) 0.079(2) 0.0358(15) 0.0080(15) 0.0006(15) 0.0058(17)
Cu2 0.03749(17) 0.04472(18) 0.04279(18) 0.00102(15) 0.00544(15) -0.00463(15)
Na2 0.0536(7) 0.0583(7) 0.0458(6) -0.0003(5) 0.0044(5) -0.0076(6)
O5 0.0468(11) 0.0525(11) 0.0527(11) -0.0014(9) -0.0009(9) -0.0124(9)
O6 0.0488(11) 0.0589(11) 0.0454(11) -0.0032(9) 0.0027(9) -0.0188(10)
O7 0.0570(13) 0.0688(14) 0.0510(12) -0.0120(10) -0.0055(10) -0.0054(11)
O8 0.0485(11) 0.0560(12) 0.0498(12) 0.0039(9) 0.0075(9) -0.0138(10)
N3 0.0532(15) 0.0485(14) 0.0524(15) 0.0128(12) 0.0087(12) 0.0015(12)
N4 0.0465(13) 0.0505(13) 0.0415(12) -0.0014(11) 0.0060(11) 0.0027(11)
C19 0.0313(13) 0.0355(14) 0.0505(16) -0.0051(12) -0.0032(12) -0.0003(11)
C20 0.0399(15) 0.0520(17) 0.0594(18) -0.0071(15) -0.0077(14) 0.0055(14)
C21 0.0552(18) 0.0440(16) 0.0614(19) -0.0164(14) -0.0138(16) 0.0038(14)
C22 0.0591(19) 0.0468(17) 0.072(2) -0.0073(16) -0.0092(17) -0.0065(15)
C23 0.0470(17) 0.0373(15) 0.079(2) 0.0048(15) -0.0010(16) -0.0002(13)
C24 0.0307(14) 0.0356(14) 0.0641(18) 0.0025(13) -0.0029(13) 0.0017(11)
C25 0.0371(15) 0.0424(16) 0.066(2) 0.0144(14) 0.0054(14) -0.0021(13)
C26 0.059(2) 0.083(2) 0.0543(19) 0.0144(17) 0.0063(16) -0.0206(18)
C27 0.064(2) 0.074(2) 0.0501(17) -0.0015(16) 0.0217(15) -0.0010(18)
C28 0.074(2) 0.072(2) 0.059(2) -0.0151(17) -0.0138(17) 0.0073(18)
C29 0.0374(14) 0.0330(13) 0.0568(18) -0.0035(13) 0.0005(13) -0.0013(11)
C30 0.0475(16) 0.0334(14) 0.0553(18) -0.0009(13) 0.0011(14) 0.0003(12)
C31 0.0519(17) 0.0315(14) 0.068(2) 0.0016(13) -0.0025(15) -0.0059(13)
C32 0.0538(18) 0.0386(15) 0.066(2) -0.0058(14) -0.0100(15) -0.0103(14)
C33 0.065(2) 0.0418(16) 0.061(2) -0.0064(14) -0.0185(16) 0.0060(15)
C34 0.0442(16) 0.0387(15) 0.0512(17) -0.0033(13) -0.0026(13) 0.0034(12)
C35 0.0577(18) 0.0512(17) 0.0441(15) -0.0142(14) -0.0026(15) 0.0120(15)
C36 0.0608(19) 0.0515(18) 0.068(2) 0.0107(16) 0.0166(17) -0.0033(15)
N5 0.0726(18) 0.0684(18) 0.0411(14) -0.0014(13) 0.0015(13) -0.0053(14)
C37 0.0480(18) 0.076(2) 0.0468(18) 0.0084(17) 0.0066(15) 0.0079(16)
N6 0.0612(17) 0.0694(18) 0.0574(16) 0.0019(14) -0.0061(14) 0.0012(14)
C38 0.064(2) 0.063(2) 0.0397(16) -0.0001(16) 0.0036(15) 0.0067(17)
N7 0.093(2) 0.0631(18) 0.0623(18) 0.0005(15) 0.0026(16) -0.0013(17)
N8 0.0682(17) 0.0498(15) 0.0651(17) -0.0022(13) 0.0139(14) -0.0040(13)
C39 0.063(2) 0.059(2) 0.064(2) 0.0023(18) -0.0039(17) -0.0002(17)
N9 0.0638(17) 0.0643(17) 0.0717(19) -0.0204(15) 0.0010(15) -0.0034(14)
C40 0.065(2) 0.0498(17) 0.0340(15) 0.0050(13) 0.0026(14) 0.0110(16)
N10 0.080(2) 0.0591(16) 0.0501(15) -0.0076(13) -0.0076(14) -0.0031(15)
O9 0.0668(17) 0.0737(17) 0.0822(17) 0.0236(14) -0.0136(14) -0.0024(13)

loop_
_atom_type_symbol
_atom_type_description
_atom_type_scat_dispersion_real
_atom_type_scat_dispersion_imag
_atom_type_scat_source
C C 0.0033 0.0016 'International Tables Vol C Tables 4.2.6.8 and 6.1.1.4'
H H 0.0000 0.0000 'International Tables Vol C Tables 4.2.6.8 and 6.1.1.4'
N N 0.0061 0.0033 'International Tables Vol C Tables 4.2.6.8 and 6.1.1.4'
O O 0.0106 0.0060 'International Tables Vol C Tables 4.2.6.8 and 6.1.1.4'
Na Na 0.0362 0.0249 'International Tables Vol C Tables 4.2.6.8 and 6.1.1.4'
Cu Cu 0.3201 1.2651 'International Tables Vol C Tables 4.2.6.8 and 6.1.1.4'

loop_
_geom_angle_atom_site_label_1
_geom_angle_atom_site_label_2
_geom_angle_atom_site_label_3
_geom_angle
_geom_angle_site_symmetry_1
_geom_angle_site_symmetry_3
_geom_angle_publ_flag
O1 Cu1 O2 86.45(7) . . ?
O1 Cu1 N1 94.62(8) . . ?
O2 Cu1 N1 176.80(8) . . ?
O1 Cu1 N2 174.73(9) . . ?
O2 Cu1 N2 93.79(8) . . ?
N1 Cu1 N2 85.42(9) . . ?
O1 Cu1 Na1 43.29(5) . . ?
O2 Cu1 Na1 43.20(5) . . ?
N1 Cu1 Na1 137.90(7) . . ?
N2 Cu1 Na1 136.51(7) . . ?
O2 Na1 O1 67.45(6) . . ?
O2 Na1 N9 104.54(8) . . ?
O1 Na1 N9 111.96(9) . . ?
O2 Na1 N6 140.34(9) . . ?
O1 Na1 N6 128.24(9) . . ?
N9 Na1 N6 101.08(10) . . ?
O2 Na1 O3 128.59(7) . . ?
O1 Na1 O3 61.15(6) . . ?
N9 Na1 O3 93.58(9) . . ?
N6 Na1 O3 78.64(8) . . ?
O2 Na1 O4 61.16(6) . . ?
O1 Na1 O4 127.47(7) . . ?
N9 Na1 O4 91.16(8) . . ?
N6 Na1 O4 88.80(8) . . ?
O3 Na1 O4 167.21(7) . . ?
O2 Na1 Cu1 33.74(4) . . ?
O1 Na1 Cu1 33.74(4) . . ?
N9 Na1 Cu1 111.03(7) . . ?
N6 Na1 Cu1 147.61(8) . . ?
O3 Na1 Cu1 94.85(5) . . ?
O4 Na1 Cu1 94.52(5) . . ?
O2 Na1 Na2 118.46(6) . . ?
O1 Na1 Na2 89.54(6) . . ?
N9 Na1 Na2 136.78(7) . . ?
N6 Na1 Na2 41.38(7) . . ?
O3 Na1 Na2 63.65(5) . . ?
O4 Na1 Na2 105.14(5) . . ?
Cu1 Na1 Na2 107.29(3) . . ?
C1 O1 Cu1 126.43(15) . . ?
C1 O1 Na1 130.52(15) . . ?
Cu1 O1 Na1 102.97(8) . . ?
C11 O2 Cu1 126.94(15) . . ?
C11 O2 Na1 129.93(15) . . ?
Cu1 O2 Na1 103.06(8) . . ?
C2 O3 C10 116.9(2) . . ?
C2 O3 Na1 116.68(15) . . ?
C10 O3 Na1 125.46(18) . . ?
C12 O4 C18 117.4(2) . . ?
C12 O4 Na1 115.69(14) . . ?
C18 O4 Na1 126.17(17) . . ?
C7 N1 C8 120.7(2) . . ?
C7 N1 Cu1 125.99(18) . . ?
C8 N1 Cu1 113.29(16) . . ?
C17 N2 C9 120.5(2) . . ?
C17 N2 Cu1 125.81(18) . . ?
C9 N2 Cu1 113.57(17) . . ?
O1 C1 C6 124.4(2) . . ?
O1 C1 C2 118.0(2) . . ?
C6 C1 C2 117.5(2) . . ?
C3 C2 O3 125.5(2) . . ?
C3 C2 C1 120.9(3) . . ?
O3 C2 C1 113.6(2) . . ?
C2 C3 C4 121.2(3) . . ?
C2 C3 H3 119.4 . . ?
C4 C3 H3 119.4 . . ?
C5 C4 C3 119.6(3) . . ?
C5 C4 H4 120.2 . . ?
C3 C4 H4 120.2 . . ?
C4 C5 C6 120.8(3) . . ?
C4 C5 H5 119.6 . . ?
C6 C5 H5 119.6 . . ?
C5 C6 C1 119.9(2) . . ?
C5 C6 C7 117.1(2) . . ?
C1 C6 C7 123.0(2) . . ?
N1 C7 C6 125.4(2) . . ?
N1 C7 H7 117.3 . . ?
C6 C7 H7 117.3 . . ?
N1 C8 C9 109.7(2) . . ?
N1 C8 H8A 109.7 . . ?
C9 C8 H8A 109.7 . . ?
N1 C8 H8B 109.7 . . ?
C9 C8 H8B 109.7 . . ?
H8A C8 H8B 108.2 . . ?
N2 C9 C8 108.9(2) . . ?
N2 C9 H9A 109.9 . . ?
C8 C9 H9A 109.9 . . ?
N2 C9 H9B 109.9 . . ?
C8 C9 H9B 109.9 . . ?
H9A C9 H9B 108.3 . . ?
O3 C10 H10A 109.5 . . ?
O3 C10 H10B 109.5 . . ?
H10A C10 H10B 109.5 . . ?
O3 C10 H10C 109.5 . . ?
H10A C10 H10C 109.5 . . ?
H10B C10 H10C 109.5 . . ?
O2 C11 C16 123.9(2) . . ?
O2 C11 C12 117.1(2) . . ?
C16 C11 C12 119.0(2) . . ?
C13 C12 O4 125.5(2) . . ?
C13 C12 C11 120.3(3) . . ?
O4 C12 C11 114.2(2) . . ?
C12 C13 C14 121.4(3) . . ?
C12 C13 H13 119.3 . . ?
C14 C13 H13 119.3 . . ?
C15 C14 C13 119.1(3) . . ?
C15 C14 H14 120.5 . . ?
C13 C14 H14 120.5 . . ?
C14 C15 C16 121.9(3) . . ?
C14 C15 H15 119.0 . . ?
C16 C15 H15 119.0 . . ?
C11 C16 C15 118.2(2) . . ?
C11 C16 C17 123.7(2) . . ?
C15 C16 C17 118.1(2) . . ?
N2 C17 C16 125.7(2) . . ?
N2 C17 H17 117.2 . . ?
C16 C17 H17 117.2 . . ?
O4 C18 H18A 109.5 . . ?
O4 C18 H18B 109.5 . . ?
H18A C18 H18B 109.5 . . ?
O4 C18 H18C 109.5 . . ?
H18A C18 H18C 109.5 . . ?
H18B C18 H18C 109.5 . . ?
O6 Cu2 O5 85.97(7) . . ?
O6 Cu2 N4 94.73(9) . . ?
O5 Cu2 N4 177.76(9) . . ?
O6 Cu2 N3 175.46(9) . . ?
O5 Cu2 N3 94.59(9) . . ?
N4 Cu2 N3 84.55(10) . . ?
O6 Cu2 Na2 42.52(5) . . ?
O5 Cu2 Na2 43.57(6) . . ?
N4 Cu2 Na2 137.23(7) . . ?
N3 Cu2 Na2 138.14(8) . . ?
O9 Na2 O6 124.96(10) . . ?
O9 Na2 O5 120.87(9) . . ?
O6 Na2 O5 66.17(7) . . ?
O9 Na2 N6 95.07(10) . . ?
O6 Na2 N6 125.68(9) . . ?
O5 Na2 N6 126.20(9) . . ?
O9 Na2 O8 88.96(9) . . ?
O6 Na2 O8 61.63(6) . . ?
O5 Na2 O8 127.78(8) . . ?
N6 Na2 O8 87.39(8) . . ?
O9 Na2 O7 82.20(9) . . ?
O6 Na2 O7 126.82(7) . . ?
O5 Na2 O7 60.74(7) . . ?
N6 Na2 O7 89.79(8) . . ?
O8 Na2 O7 170.45(8) . . ?
O9 Na2 Cu2 132.14(8) . . ?
O6 Na2 Cu2 33.02(5) . . ?
O5 Na2 Cu2 33.23(5) . . ?
N6 Na2 Cu2 132.73(7) . . ?
O8 Na2 Cu2 94.65(5) . . ?
O7 Na2 Cu2 93.97(5) . . ?
O9 Na2 Na1 121.14(8) . . ?
O6 Na2 Na1 85.54(6) . . ?
O5 Na2 Na1 117.39(6) . . ?
N6 Na2 Na1 40.33(6) . . ?
O8 Na2 Na1 60.81(5) . . ?
O7 Na2 Na1 121.21(6) . . ?
Cu2 Na2 Na1 101.63(3) . . ?
C19 O5 Cu2 127.13(17) . . ?
C19 O5 Na2 129.45(17) . . ?
Cu2 O5 Na2 103.21(8) . . ?
C29 O6 Cu2 125.61(16) . . ?
C29 O6 Na2 129.85(16) . . ?
Cu2 O6 Na2 104.46(8) . . ?
C20 O7 C28 117.5(2) . . ?
C20 O7 Na2 116.84(16) . . ?
C28 O7 Na2 124.29(19) . . ?
C30 O8 C36 116.9(2) . . ?
C30 O8 Na2 118.55(15) . . ?
C36 O8 Na2 124.06(17) . . ?
C25 N3 C26 120.0(2) . . ?
C25 N3 Cu2 125.1(2) . . ?
C26 N3 Cu2 114.69(19) . . ?
C35 N4 C27 119.1(2) . . ?
C35 N4 Cu2 125.26(19) . . ?
C27 N4 Cu2 115.44(19) . . ?
O5 C19 C20 118.6(2) . . ?
O5 C19 C24 123.2(2) . . ?
C20 C19 C24 118.2(2) . . ?
C21 C20 O7 124.4(3) . . ?
C21 C20 C19 121.5(3) . . ?
O7 C20 C19 114.1(2) . . ?
C20 C21 C22 120.8(3) . . ?
C20 C21 H21 119.6 . . ?
C22 C21 H21 119.6 . . ?
C23 C22 C21 119.4(3) . . ?
C23 C22 H22 120.3 . . ?
C21 C22 H22 120.3 . . ?
C22 C23 C24 121.0(3) . . ?
C22 C23 H23 119.5 . . ?
C24 C23 H23 119.5 . . ?
C19 C24 C23 119.1(3) . . ?
C19 C24 C25 124.0(2) . . ?
C23 C24 C25 116.8(3) . . ?
N3 C25 C24 125.2(3) . . ?
N3 C25 H25 117.4 . . ?
C24 C25 H25 117.4 . . ?
N3 C26 C27 112.1(2) . . ?
N3 C26 H26A 109.2 . . ?
C27 C26 H26A 109.2 . . ?
N3 C26 H26B 109.2 . . ?
C27 C26 H26B 109.2 . . ?
H26A C26 H26B 107.9 . . ?
N4 C27 C26 112.2(2) . . ?
N4 C27 H27A 109.2 . . ?
C26 C27 H27A 109.2 . . ?
N4 C27 H27B 109.2 . . ?
C26 C27 H27B 109.2 . . ?
H27A C27 H27B 107.9 . . ?
O7 C28 H28A 109.5 . . ?
O7 C28 H28B 109.5 . . ?
H28A C28 H28B 109.5 . . ?
O7 C28 H28C 109.5 . . ?
H28A C28 H28C 109.5 . . ?
H28B C28 H28C 109.5 . . ?
O6 C29 C34 126.4(2) . . ?
O6 C29 C30 116.4(2) . . ?
C34 C29 C30 117.2(2) . . ?
O8 C30 C31 124.4(3) . . ?
O8 C30 C29 113.6(2) . . ?
C31 C30 C29 122.0(3) . . ?
C30 C31 C32 118.5(3) . . ?
C30 C31 H31 120.7 . . ?
C32 C31 H31 120.7 . . ?
C33 C32 C31 121.2(3) . . ?
C33 C32 H32 119.4 . . ?
C31 C32 H32 119.4 . . ?
C32 C33 C34 121.1(3) . . ?
C32 C33 H33 119.4 . . ?
C34 C33 H33 119.4 . . ?
C33 C34 C29 119.8(3) . . ?
C33 C34 C35 118.7(3) . . ?
C29 C34 C35 121.5(2) . . ?
N4 C35 C34 126.4(3) . . ?
N4 C35 H35 116.8 . . ?
C34 C35 H35 116.8 . . ?
O8 C36 H36A 109.5 . . ?
O8 C36 H36B 109.5 . . ?
H36A C36 H36B 109.5 . . ?
O8 C36 H36C 109.5 . . ?
H36A C36 H36C 109.5 . . ?
H36B C36 H36C 109.5 . . ?
C37 N5 C38 122.4(3) . . ?
N6 C37 N5 175.0(3) . . ?
C37 N6 Na1 132.4(2) . . ?
C37 N6 Na2 118.0(2) . . ?
Na1 N6 Na2 98.29(10) . . ?
N7 C38 N5 173.5(3) . . ?
C39 N8 C40 118.8(3) . . ?
N9 C39 N8 173.2(4) . . ?
C39 N9 Na1 155.5(3) . . ?
N10 C40 N8 173.1(3) . . ?
Na2 O9 H9C 114(2) . . ?
Na2 O9 H9D 141(3) . . ?
H9C O9 H9D 102(3) . . ?

loop_
_geom_bond_atom_site_label_1
_geom_bond_atom_site_label_2
_geom_bond_distance
_geom_bond_site_symmetry_2
_geom_bond_publ_flag
Cu1 O1 1.8913(17) . ?
Cu1 O2 1.8921(16) . ?
Cu1 N1 1.918(2) . ?
Cu1 N2 1.939(2) . ?
Cu1 Na1 3.3183(10) . ?
Na1 O2 2.3318(18) . ?
Na1 O1 2.3350(19) . ?
Na1 N9 2.415(3) . ?
Na1 N6 2.441(3) . ?
Na1 O3 2.703(2) . ?
Na1 O4 2.707(2) . ?
Na1 Na2 3.7329(16) . ?
O1 C1 1.318(3) . ?
O2 C11 1.331(3) . ?
O3 C2 1.372(3) . ?
O3 C10 1.404(3) . ?
O4 C12 1.372(3) . ?
O4 C18 1.420(3) . ?
N1 C7 1.270(3) . ?
N1 C8 1.474(3) . ?
N2 C17 1.279(3) . ?
N2 C9 1.474(3) . ?
C1 C6 1.410(3) . ?
C1 C2 1.411(3) . ?
C2 C3 1.363(4) . ?
C3 C4 1.388(4) . ?
C3 H3 0.9300 . ?
C4 C5 1.356(4) . ?
C4 H4 0.9300 . ?
C5 C6 1.407(3) . ?
C5 H5 0.9300 . ?
C6 C7 1.449(3) . ?
C7 H7 0.9300 . ?
C8 C9 1.522(4) . ?
C8 H8A 0.9700 . ?
C8 H8B 0.9700 . ?
C9 H9A 0.9700 . ?
C9 H9B 0.9700 . ?
C10 H10A 0.9600 . ?
C10 H10B 0.9600 . ?
C10 H10C 0.9600 . ?
C11 C16 1.404(3) . ?
C11 C12 1.413(3) . ?
C12 C13 1.366(3) . ?
C13 C14 1.393(4) . ?
C13 H13 0.9300 . ?
C14 C15 1.356(4) . ?
C14 H14 0.9300 . ?
C15 C16 1.420(3) . ?
C15 H15 0.9300 . ?
C16 C17 1.427(3) . ?
C17 H17 0.9300 . ?
C18 H18A 0.9600 . ?
C18 H18B 0.9600 . ?
C18 H18C 0.9600 . ?
Cu2 O6 1.8926(17) . ?
Cu2 O5 1.8927(19) . ?
Cu2 N4 1.915(2) . ?
Cu2 N3 1.921(2) . ?
Cu2 Na2 3.3627(11) . ?
Na2 O9 2.311(3) . ?
Na2 O6 2.347(2) . ?
Na2 O5 2.380(2) . ?
Na2 N6 2.494(3) . ?
Na2 O8 2.619(2) . ?
Na2 O7 2.718(2) . ?
O5 C19 1.316(3) . ?
O6 C29 1.313(3) . ?
O7 C20 1.372(3) . ?
O7 C28 1.412(3) . ?
O8 C30 1.371(3) . ?
O8 C36 1.425(3) . ?
N3 C25 1.291(3) . ?
N3 C26 1.457(4) . ?
N4 C35 1.292(3) . ?
N4 C27 1.451(3) . ?
C19 C20 1.401(4) . ?
C19 C24 1.422(3) . ?
C20 C21 1.371(4) . ?
C21 C22 1.402(4) . ?
C21 H21 0.9300 . ?
C22 C23 1.368(4) . ?
C22 H22 0.9300 . ?
C23 C24 1.425(4) . ?
C23 H23 0.9300 . ?
C24 C25 1.429(4) . ?
C25 H25 0.9300 . ?
C26 C27 1.473(4) . ?
C26 H26A 0.9700 . ?
C26 H26B 0.9700 . ?
C27 H27A 0.9700 . ?
C27 H27B 0.9700 . ?
C28 H28A 0.9600 . ?
C28 H28B 0.9600 . ?
C28 H28C 0.9600 . ?
C29 C34 1.404(4) . ?
C29 C30 1.422(4) . ?
C30 C31 1.377(3) . ?
C31 C32 1.392(4) . ?
C31 H31 0.9300 . ?
C32 C33 1.351(4) . ?
C32 H32 0.9300 . ?
C33 C34 1.399(4) . ?
C33 H33 0.9300 . ?
C34 C35 1.433(4) . ?
C35 H35 0.9300 . ?
C36 H36A 0.9600 . ?
C36 H36B 0.9600 . ?
C36 H36C 0.9600 . ?
N5 C37 1.295(4) . ?
N5 C38 1.308(4) . ?
C37 N6 1.156(4) . ?
C38 N7 1.136(4) . ?
N8 C39 1.299(4) . ?
N8 C40 1.314(4) . ?
C39 N9 1.130(4) . ?
C40 N10 1.136(4) . ?
O9 H9C 0.94(4) . ?
O9 H9D 0.90(4) . ?
